data_4514391
loop_
_publ_author_name
'Zhao, Xiaoyu'
'Song, Xiaoyu'
'Li, Yang'
'Chang, Ze'
'Chen, Long'

_publ_section_title
;
 Targeted Construction of Light-Harvesting Metal-Organic Frameworks
 Featuring Efficient Host-Guest Energy Transfer.
;
_journal_issue 6
_journal_name_full 'ACS applied materials &amp; interfaces'
_journal_page_first 5633
_journal_page_last 5640
_journal_paper_doi 10.1021/acsami.7b17755
_journal_volume 10
_journal_year 2018
_chemical_formula_moiety 'C70 H44 Cd2 N4 O8'
_chemical_formula_sum 'C70 H44 Cd2 N4 O8'
_chemical_formula_weight 1293.89
_space_group_crystal_system monoclinic
_space_group_IT_number 13
_space_group_name_Hall '-P 2yac'
_space_group_name_H-M_alt 'P 1 2/n 1'
_symmetry_space_group_name_Hall '-P 2yac'
_symmetry_space_group_name_H-M 'P 1 2/n 1'
_atom_sites_solution_hydrogens geom
_audit_creation_method SHELXL-2014/7
_cell_angle_alpha 90
_cell_angle_beta 95.975(2)
_cell_angle_gamma 90
_cell_formula_units_Z 4
_cell_length_a 16.8306(2)
_cell_length_b 39.0579(5)
_cell_length_c 18.7533(4)
_cell_measurement_reflns_used 44127
_cell_measurement_temperature 293(2)
_cell_measurement_theta_max 32.3100
_cell_measurement_theta_min 1.8730
_cell_volume 12260.8(3)
_computing_cell_refinement 'CrysAlisPro 1.171.38.41 (Rigaku OD, 2015)'
_computing_data_collection 'CrysAlisPro 1.171.38.41 (Rigaku OD, 2015)'
_computing_data_reduction 'CrysAlisPro 1.171.38.41 (Rigaku OD, 2015)'
_computing_structure_refinement 'SHELXL-2014/7 (Sheldrick, 2014)'
_diffrn_ambient_temperature 293(2)
_diffrn_measured_fraction_theta_full 0.997
_diffrn_measured_fraction_theta_max 0.997
_diffrn_measurement_device_type 'dtrek-CrysAlisPro-abstract goniometer imported rigaku-d*trek images'
_diffrn_radiation_type MoK\a
_diffrn_radiation_wavelength 0.71073
_diffrn_reflns_av_R_equivalents 0.0284
_diffrn_reflns_av_unetI/netI 0.0322
_diffrn_reflns_Laue_measured_fraction_full 0.997
_diffrn_reflns_Laue_measured_fraction_max 0.997
_diffrn_reflns_limit_h_max 19
_diffrn_reflns_limit_h_min -20
_diffrn_reflns_limit_k_max 46
_diffrn_reflns_limit_k_min -46
_diffrn_reflns_limit_l_max 22
_diffrn_reflns_limit_l_min -22
_diffrn_reflns_number 85373
_diffrn_reflns_point_group_measured_fraction_full 0.997
_diffrn_reflns_point_group_measured_fraction_max 0.997
_diffrn_reflns_theta_full 25.027
_diffrn_reflns_theta_max 25.027
_diffrn_reflns_theta_min 1.510
_exptl_absorpt_coefficient_mu 0.376
_exptl_absorpt_correction_T_max 1.00000
_exptl_absorpt_correction_T_min 0.75583
_exptl_absorpt_correction_type multi-scan
_exptl_absorpt_process_details
;
CrysAlisPro 1.171.38.41 (Rigaku Oxford Diffraction, 2015)
Empirical absorption correction using spherical harmonics,
 implemented in SCALE3 ABSPACK scaling algorithm.
;
_exptl_crystal_colour yellow
_exptl_crystal_density_diffrn 0.701
_exptl_crystal_description block
_exptl_crystal_F_000 2608
_exptl_crystal_size_max 0.200
_exptl_crystal_size_mid 0.200
_exptl_crystal_size_min 0.200
_platon_squeeze_details
;
;
_refine_diff_density_max 2.862
_refine_diff_density_min -0.874
_refine_diff_density_rms 0.125
_refine_ls_extinction_method none
_refine_ls_goodness_of_fit_ref 1.102
_refine_ls_hydrogen_treatment constr
_refine_ls_matrix_type full
_refine_ls_number_parameters 757
_refine_ls_number_reflns 21628
_refine_ls_number_restraints 0
_refine_ls_restrained_S_all 1.102
_refine_ls_R_factor_all 0.0889
_refine_ls_R_factor_gt 0.0790
_refine_ls_shift/su_max 0.003
_refine_ls_shift/su_mean 0.000
_refine_ls_structure_factor_coef Fsqd
_refine_ls_weighting_details 'w=1/[\s^2^(Fo^2^)+(0.1768P)^2^] where P=(Fo^2^+2Fc^2^)/3'
_refine_ls_weighting_scheme calc
_refine_ls_wR_factor_gt 0.2383
_refine_ls_wR_factor_ref 0.2487
_reflns_Friedel_coverage 0.000
_reflns_number_gt 16301
_reflns_number_total 21628
_reflns_threshold_expression 'I > 2\s(I)'
_cod_data_source_file am7b17755_si_004.cif
_cod_data_source_block MOF-3
_cod_depositor_comments 'Adding full bibliography for 4514390--4514391.cif.'
_cod_database_code 4514391
_shelx_shelxl_version_number 2014/7
_shelx_space_group_comment
;
The symmetry employed for this shelxl refinement is uniquely defined
by the following loop, which should always be used as a source of
symmetry information in preference to the above space-group names.
They are only intended as comments.
;
_shelx_estimated_absorpt_t_min 0.929
_shelx_estimated_absorpt_t_max 0.929

loop_
_space_group_symop_operation_xyz
'x, y, z'
'-x+1/2, y, -z+1/2'
'-x, -y, -z'
'x-1/2, -y, z-1/2'

loop_
_atom_site_label
_atom_site_type_symbol
_atom_site_fract_x
_atom_site_fract_y
_atom_site_fract_z
_atom_site_U_iso_or_equiv
_atom_site_adp_type
_atom_site_occupancy
_atom_site_site_symmetry_order
_atom_site_calc_flag
_atom_site_refinement_flags_posn
_atom_site_refinement_flags_adp
Cd1 Cd 0.89929(2) 0.50265(2) 0.54252(2) 0.03447(13) Uani 1 1 d . .
Cd2 Cd 0.90019(2) -0.00606(2) 0.54012(2) 0.05347(15) Uani 1 1 d . .
O1 O 0.76962(16) 0.49038(8) 0.49032(18) 0.0566(8) Uani 1 1 d . .
O2 O 0.77807(16) 0.51235(11) 0.59836(18) 0.0800(11) Uani 1 1 d . .
O3 O 0.97234(15) 0.51780(10) 0.65051(15) 0.0682(9) Uani 1 1 d . .
O4 O 0.95119(16) 0.48590(10) 0.43538(16) 0.0646(8) Uani 1 1 d . .
O5 O 0.77948(17) -0.01813(11) 0.5907(2) 0.0983(13) Uani 1 1 d . .
O6 O 1.04524(15) -0.01412(8) 0.56524(18) 0.0531(7) Uani 1 1 d . .
O7 O 0.97071(14) -0.02240(8) 0.65133(16) 0.0633(8) Uani 1 1 d . .
O8 O 0.76880(19) 0.00793(10) 0.4899(2) 0.0798(11) Uani 1 1 d . .
N5 N 0.90635(18) 0.44523(8) 0.57410(19) 0.0548(8) Uani 1 1 d . .
N6 N 0.8857(2) 0.55723(9) 0.4962(2) 0.0748(12) Uani 1 1 d . .
N7 N 0.9086(2) 0.05043(8) 0.5784(2) 0.0622(9) Uani 1 1 d . .
N8 N 0.8930(2) 0.93982(9) 0.4872(2) 0.0736(12) Uani 1 1 d . .
C1 C 0.8002(3) 0.78031(9) 0.3203(2) 0.0679(12) Uani 1 1 d . .
C2 C 0.8473(3) 0.84116(10) 0.3913(3) 0.0715(13) Uani 1 1 d . .
C3 C 0.7712(4) 0.74827(8) 0.2832(3) 0.0740(15) Uani 1 1 d . .
C4 C 0.8675(2) 0.87540(10) 0.4249(3) 0.0675(12) Uani 1 1 d . .
C5 C 0.8573(3) 0.62114(12) 0.4287(3) 0.0946(18) Uani 1 1 d . .
C6 C 0.7919(3) 0.71620(10) 0.3231(3) 0.0815(16) Uani 1 1 d . .
C7 C 0.8735(3) 0.90413(10) 0.3819(3) 0.0817(15) Uani 1 1 d . .
H7 H 0.8690 0.9024 0.3322 0.098 Uiso 1 1 calc R U
C8 C 0.8353(3) 0.65504(11) 0.3972(3) 0.0941(19) Uani 1 1 d . .
C9 C 0.7814(3) 0.78668(12) 0.3915(3) 0.0941(16) Uani 1 1 d . .
H9 H 0.7535 0.7704 0.4150 0.113 Uiso 1 1 calc R U
C10 C 0.8824(3) 0.87941(12) 0.4981(3) 0.0917(17) Uani 1 1 d . .
H10 H 0.8853 0.8605 0.5284 0.110 Uiso 1 1 calc R U
C11 C 0.9236(3) 0.58287(13) 0.5110(4) 0.105(2) Uani 1 1 d . .
H11 H 0.9650 0.5811 0.5478 0.126 Uiso 1 1 calc R U
C12 C 0.8691(3) 0.70805(11) 0.3490(3) 0.0970(17) Uani 1 1 d . .
H12 H 0.9094 0.7236 0.3418 0.116 Uiso 1 1 calc R U
C13 C 0.8717(3) 0.83403(11) 0.3230(3) 0.0935(16) Uani 1 1 d . .
H13 H 0.9033 0.8497 0.3016 0.112 Uiso 1 1 calc R U
C14 C 0.8486(3) 0.80357(11) 0.2874(3) 0.0925(16) Uani 1 1 d . .
H14 H 0.8650 0.7988 0.2426 0.111 Uiso 1 1 calc R U
C15 C 0.9117(3) 0.61507(13) 0.4787(4) 0.107(2) Uani 1 1 d . .
H15 H 0.9456 0.6329 0.4949 0.128 Uiso 1 1 calc R U
C16 C 0.8048(3) 0.81730(11) 0.4259(3) 0.0917(16) Uani 1 1 d . .
H16 H 0.7916 0.8216 0.4720 0.110 Uiso 1 1 calc R U
C17 C 0.8901(3) 0.67756(11) 0.3855(3) 0.0996(19) Uani 1 1 d . .
H17 H 0.9433 0.6733 0.4016 0.119 Uiso 1 1 calc R U
C18 C 0.7349(4) 0.69310(12) 0.3378(3) 0.125(2) Uani 1 1 d . .
H18 H 0.6814 0.6983 0.3248 0.150 Uiso 1 1 calc R U
C19 C 0.7542(4) 0.66202(14) 0.3716(4) 0.135(3) Uani 1 1 d . .
H19 H 0.7145 0.6460 0.3775 0.162 Uiso 1 1 calc R U
C20 C 0.8357(5) 0.59061(15) 0.3930(4) 0.144(3) Uani 1 1 d . .
H20 H 0.8085 0.5917 0.3473 0.173 Uiso 1 1 calc R U
C21 C 0.8533(5) 0.55870(16) 0.4229(3) 0.140(3) Uani 1 1 d . .
H21 H 0.8442 0.5388 0.3960 0.168 Uiso 1 1 calc R U
C22 C 1.2546(2) 0.52194(16) 0.7161(2) 0.0757(15) Uani 1 1 d . .
C23 C 1.1839(2) 0.52398(17) 0.6668(2) 0.0845(17) Uani 1 1 d . .
H23 H 1.1907 0.5285 0.6192 0.101 Uiso 1 1 calc R U
C28 C 1.0398(2) 0.51726(9) 0.6291(2) 0.0417(8) Uani 1 1 d . .
C29 C 1.1132(2) 0.52019(10) 0.68192(18) 0.0420(8) Uani 1 1 d . .
C30 C 0.5184(3) 0.49332(15) 0.4723(3) 0.0759(16) Uani 1 1 d . .
C31 C 0.6039(3) 0.49057(17) 0.4800(4) 0.0868(19) Uani 1 1 d . .
H31 H 0.6294 0.4801 0.4441 0.104 Uiso 1 1 calc R U
C32 C 0.6478(2) 0.50302(13) 0.5386(3) 0.0672(14) Uani 1 1 d . .
C33 C 0.6095(3) 0.51926(19) 0.5922(3) 0.105(2) Uani 1 1 d . .
H33 H 0.6399 0.5278 0.6326 0.126 Uiso 1 1 calc R U
C34 C 0.4698(3) 0.4773(2) 0.4136(3) 0.112(2) Uani 1 1 d . .
H34 H 0.4937 0.4645 0.3799 0.134 Uiso 1 1 calc R U
C35 C 0.7380(3) 0.50157(12) 0.5452(3) 0.0598(13) Uani 1 1 d . .
C36 C 0.8068(3) 0.28027(9) 0.6964(2) 0.0617(12) Uani 1 1 d . .
C37 C 0.7768(3) 0.24771(8) 0.7244(3) 0.0660(14) Uani 1 1 d . .
C38 C 0.8066(3) 0.21535(10) 0.6965(3) 0.0721(14) Uani 1 1 d . .
C39 C 0.8588(3) 0.34250(10) 0.6434(3) 0.0638(12) Uani 1 1 d . .
C40 C 0.8823(3) 0.37769(11) 0.6186(3) 0.0663(12) Uani 1 1 d . .
C41 C 0.8862(3) 0.11700(12) 0.6265(3) 0.0745(14) Uani 1 1 d . .
C42 C 0.8995(3) 0.10956(12) 0.5581(3) 0.0745(14) Uani 1 1 d . .
H42 H 0.9004 0.1270 0.5245 0.089 Uiso 1 1 calc R U
C43 C 0.8633(3) 0.15251(12) 0.6487(3) 0.0769(15) Uani 1 1 d . .
C44 C 0.9209(3) 0.40093(12) 0.6624(3) 0.0876(17) Uani 1 1 d . .
H44 H 0.9415 0.3942 0.7082 0.105 Uiso 1 1 calc R U
C45 C 0.8598(3) 0.38810(11) 0.5495(3) 0.0825(15) Uani 1 1 d . .
H45 H 0.8338 0.3731 0.5163 0.099 Uiso 1 1 calc R U
C46 C 0.9007(3) 0.09050(13) 0.6764(3) 0.0890(16) Uani 1 1 d . .
H46 H 0.9036 0.0948 0.7254 0.107 Uiso 1 1 calc R U
C47 C 0.8769(3) 0.42177(12) 0.5298(3) 0.0759(14) Uani 1 1 d . .
H47 H 0.8664 0.4277 0.4817 0.091 Uiso 1 1 calc R U
C48 C 0.8750(4) 0.29589(16) 0.7289(4) 0.131(3) Uani 1 1 d . .
H48 H 0.9043 0.2861 0.7686 0.157 Uiso 1 1 calc R U
C49 C 0.8620(4) 0.19441(15) 0.7435(4) 0.118(2) Uani 1 1 d . .
H49 H 0.8800 0.2026 0.7888 0.142 Uiso 1 1 calc R U
C50 C 0.7959(4) 0.20528(13) 0.6303(3) 0.115(2) Uani 1 1 d . .
H50 H 0.7670 0.2190 0.5963 0.139 Uiso 1 1 calc R U
C51 C 0.7676(4) 0.29558(13) 0.6395(3) 0.112(2) Uani 1 1 d . .
H51 H 0.7202 0.2861 0.6185 0.135 Uiso 1 1 calc R U
C52 C 0.8887(4) 0.16255(14) 0.7224(4) 0.115(2) Uani 1 1 d . .
H52 H 0.9208 0.1486 0.7534 0.138 Uiso 1 1 calc R U
C53 C 0.8987(4) 0.32707(16) 0.6998(4) 0.126(3) Uani 1 1 d . .
H53 H 0.9448 0.3375 0.7211 0.152 Uiso 1 1 calc R U
C54 C 0.8274(4) 0.17371(14) 0.6090(3) 0.112(2) Uani 1 1 d . .
H54 H 0.8204 0.1685 0.5603 0.135 Uiso 1 1 calc R U
C55 C 0.7963(4) 0.32548(14) 0.6111(3) 0.120(2) Uani 1 1 d . .
H55 H 0.7711 0.3339 0.5682 0.144 Uiso 1 1 calc R U
C56 C 0.9312(3) 0.43469(11) 0.6417(3) 0.0804(15) Uani 1 1 d . .
H56 H 0.9555 0.4503 0.6746 0.096 Uiso 1 1 calc R U
C57 C 0.9109(3) 0.05701(13) 0.6504(3) 0.0873(16) Uani 1 1 d . .
H57 H 0.9193 0.0390 0.6828 0.105 Uiso 1 1 calc R U
C58 C 0.9117(2) 0.07631(12) 0.5383(3) 0.0674(13) Uani 1 1 d . .
H58 H 0.9231 0.0725 0.4915 0.081 Uiso 1 1 calc R U
C59 C 1.0386(2) -0.02052(9) 0.6305(3) 0.0522(11) Uani 1 1 d . .
C60 C 1.2539(2) -0.02593(12) 0.7145(2) 0.0585(11) Uani 1 1 d . .
C61 C 1.1856(2) -0.02411(12) 0.6642(2) 0.0601(11) Uani 1 1 d . .
H61 H 1.1924 -0.0228 0.6157 0.072 Uiso 1 1 calc R U
C62 C 1.1114(2) -0.02424(10) 0.6839(2) 0.0518(10) Uani 1 1 d . .
C64 C 1.3318(3) -0.0344(2) 0.6932(4) 0.137(3) Uani 1 1 d . .
H64 H 1.3371 -0.0412 0.6464 0.164 Uiso 1 1 calc R U
C65 C 0.5181(3) 0.00875(16) 0.4789(3) 0.0835(17) Uani 1 1 d . .
C66 C 0.6041(3) 0.0103(2) 0.4831(4) 0.101(2) Uani 1 1 d . .
H66 H 0.6290 0.0224 0.4488 0.121 Uiso 1 1 calc R U
C67 C 0.4707(3) 0.0314(2) 0.4300(4) 0.126(3) Uani 1 1 d . .
H67 H 0.4956 0.0480 0.4044 0.151 Uiso 1 1 calc R U
C68 C 0.6144(4) -0.0283(2) 0.5788(4) 0.132(3) Uani 1 1 d . .
H68 H 0.6456 -0.0415 0.6124 0.158 Uiso 1 1 calc R U
C69 C 0.7395(3) -0.00586(13) 0.5398(4) 0.085(2) Uani 1 1 d . .
C70 C 0.8867(3) 0.93593(12) 0.4163(3) 0.0879(16) Uani 1 1 d . .
H70 H 0.8913 0.9552 0.3880 0.105 Uiso 1 1 calc R U
C71 C 0.8926(3) 0.91166(13) 0.5252(4) 0.0927(19) Uani 1 1 d . .
H71 H 0.9000 0.9139 0.5748 0.111 Uiso 1 1 calc R U
C72 C 0.6477(3) -0.00571(12) 0.5368(3) 0.0724(15) Uani 1 1 d . .
C73 C 1.1039(3) -0.0323(2) 0.7589(3) 0.123(3) Uani 1 1 d . .
H73 H 1.0535 -0.0362 0.7735 0.148 Uiso 1 1 calc R U
C76 C 1.1076(3) 0.5361(2) 0.7484(3) 0.116(3) Uani 1 1 d . .
H76 H 1.0581 0.5440 0.7594 0.140 Uiso 1 1 calc R U
C77 C 1.3263(3) 0.54029(19) 0.7021(3) 0.106(2) Uani 1 1 d . .
H77 H 1.3276 0.5542 0.6620 0.128 Uiso 1 1 calc R U

loop_
_atom_site_aniso_label
_atom_site_aniso_U_11
_atom_site_aniso_U_22
_atom_site_aniso_U_33
_atom_site_aniso_U_23
_atom_site_aniso_U_13
_atom_site_aniso_U_12
Cd1 0.01054(18) 0.03510(18) 0.0537(2) 0.01616(9) -0.01607(12) -0.00433(8)
Cd2 0.0191(2) 0.02882(19) 0.1093(3) -0.02980(13) -0.00854(17) 0.00267(9)
O1 0.0137(13) 0.074(2) 0.078(2) -0.0073(15) -0.0165(13) -0.0026(12)
O2 0.0154(13) 0.140(3) 0.080(2) -0.033(2) -0.0144(14) -0.0005(16)
O3 0.0253(14) 0.117(3) 0.0595(17) 0.0045(17) -0.0085(12) -0.0060(15)
O4 0.0194(14) 0.115(3) 0.0549(18) 0.0038(17) -0.0150(12) -0.0050(15)
O5 0.0230(15) 0.113(3) 0.155(3) 0.045(3) -0.0106(19) -0.0018(17)
O6 0.0230(14) 0.0543(16) 0.078(2) -0.0309(15) -0.0111(13) 0.0023(12)
O7 0.0251(14) 0.0642(18) 0.097(2) -0.0267(16) -0.0088(13) 0.0031(13)
O8 0.0187(16) 0.117(3) 0.103(3) 0.000(2) 0.0040(16) 0.0077(16)
N5 0.0450(18) 0.0428(18) 0.075(2) 0.0254(17) -0.0022(15) -0.0127(15)
N6 0.062(2) 0.0402(19) 0.109(3) 0.0192(19) -0.055(2) -0.0061(17)
N7 0.064(2) 0.0363(18) 0.089(3) -0.0324(18) 0.0244(18) -0.0006(16)
N8 0.053(2) 0.0357(19) 0.124(3) -0.032(2) -0.029(2) -0.0080(16)
C1 0.098(3) 0.0265(19) 0.073(3) 0.0042(18) -0.020(2) -0.006(2)
C2 0.088(3) 0.028(2) 0.090(3) -0.006(2) -0.029(3) -0.015(2)
C3 0.093(4) 0.034(2) 0.087(3) -0.0004(16) -0.031(3) -0.0060(17)
C4 0.055(2) 0.035(2) 0.107(4) -0.021(2) -0.018(2) -0.0067(18)
C5 0.101(4) 0.050(3) 0.119(4) 0.029(3) -0.055(3) -0.018(3)
C6 0.096(4) 0.0263(19) 0.108(4) -0.009(2) -0.058(3) -0.009(2)
C7 0.089(3) 0.031(2) 0.116(4) -0.021(2) -0.030(3) -0.006(2)
C8 0.105(4) 0.041(2) 0.118(4) 0.021(2) -0.075(3) -0.020(3)
C9 0.119(4) 0.053(3) 0.104(4) -0.007(3) -0.020(3) -0.035(3)
C10 0.103(4) 0.047(3) 0.123(5) -0.031(3) 0.001(3) -0.008(3)
C11 0.087(4) 0.055(3) 0.162(5) 0.047(3) -0.041(4) -0.016(3)
C12 0.113(4) 0.046(3) 0.122(4) 0.010(3) -0.036(3) -0.020(3)
C13 0.121(4) 0.041(2) 0.118(4) -0.019(3) 0.008(3) -0.017(3)
C14 0.131(4) 0.037(2) 0.107(4) -0.012(2) -0.002(3) -0.011(3)
C15 0.085(4) 0.055(3) 0.173(6) 0.055(3) -0.030(4) -0.014(3)
C16 0.114(4) 0.056(3) 0.101(4) -0.017(3) -0.010(3) -0.032(3)
C17 0.112(4) 0.045(3) 0.129(4) 0.009(3) -0.050(3) -0.014(3)
C18 0.126(5) 0.052(3) 0.180(6) 0.041(3) -0.063(4) -0.012(3)
C19 0.121(5) 0.076(4) 0.192(7) 0.063(4) -0.064(5) -0.025(3)
C20 0.234(9) 0.068(4) 0.114(5) 0.019(3) -0.066(5) 0.027(5)
C21 0.226(8) 0.075(4) 0.103(4) 0.023(3) -0.053(5) 0.045(5)
C22 0.027(2) 0.145(5) 0.052(2) 0.023(3) -0.0102(18) -0.017(3)
C23 0.030(2) 0.168(6) 0.051(2) 0.008(3) -0.0159(19) -0.007(3)
C28 0.0273(19) 0.0374(18) 0.057(2) 0.0173(16) -0.0140(16) -0.0080(14)
C29 0.0264(19) 0.050(2) 0.047(2) 0.0073(16) -0.0085(15) -0.0035(15)
C30 0.012(2) 0.126(4) 0.086(3) -0.037(3) -0.014(2) 0.006(2)
C31 0.019(2) 0.141(5) 0.094(4) -0.047(4) -0.022(2) 0.007(2)
C32 0.013(2) 0.100(4) 0.083(3) -0.017(2) -0.019(2) 0.0048(19)
C33 0.030(2) 0.162(6) 0.121(5) -0.057(4) -0.003(3) -0.003(3)
C34 0.037(3) 0.165(6) 0.127(5) -0.070(4) -0.027(3) 0.020(3)
C35 0.0074(19) 0.090(3) 0.078(3) -0.007(2) -0.014(2) -0.0023(17)
C36 0.082(3) 0.0300(19) 0.080(3) 0.0004(19) 0.042(2) 0.0051(19)
C37 0.080(3) 0.038(2) 0.088(3) 0.0009(17) 0.046(3) -0.0014(17)
C38 0.109(4) 0.033(2) 0.084(3) 0.002(2) 0.056(3) -0.008(2)
C39 0.063(3) 0.032(2) 0.100(3) 0.019(2) 0.025(2) 0.0109(19)
C40 0.067(3) 0.042(2) 0.090(3) 0.026(2) 0.010(2) 0.000(2)
C41 0.092(4) 0.046(2) 0.093(3) -0.017(2) 0.043(3) -0.007(2)
C42 0.086(3) 0.047(3) 0.093(3) -0.026(2) 0.021(3) 0.008(2)
C43 0.108(4) 0.044(2) 0.088(3) -0.014(2) 0.058(3) 0.002(2)
C44 0.087(3) 0.068(3) 0.101(4) 0.047(3) -0.027(3) -0.030(3)
C45 0.129(4) 0.041(2) 0.081(3) 0.010(2) 0.027(3) -0.022(3)
C46 0.112(4) 0.064(3) 0.087(3) -0.030(3) -0.010(3) 0.031(3)
C47 0.110(4) 0.046(3) 0.070(3) 0.015(2) -0.001(3) -0.011(3)
C48 0.144(6) 0.107(5) 0.134(5) 0.081(4) -0.023(4) -0.058(4)
C49 0.143(5) 0.061(3) 0.144(5) -0.043(3) -0.014(4) 0.033(3)
C50 0.211(7) 0.045(3) 0.091(4) -0.006(3) 0.020(4) 0.020(4)
C51 0.151(5) 0.044(3) 0.132(5) 0.017(3) -0.030(4) -0.030(3)
C52 0.121(5) 0.074(4) 0.144(5) -0.046(4) -0.012(4) 0.043(3)
C53 0.132(5) 0.096(4) 0.145(5) 0.073(4) -0.015(4) -0.045(4)
C54 0.186(7) 0.050(3) 0.106(4) -0.002(3) 0.040(4) 0.024(4)
C55 0.173(6) 0.054(3) 0.124(5) 0.028(3) -0.030(4) -0.041(4)
C56 0.085(3) 0.051(2) 0.093(3) 0.036(2) -0.047(3) -0.032(2)
C57 0.103(4) 0.060(3) 0.095(4) -0.032(3) -0.007(3) 0.026(3)
C58 0.067(3) 0.038(2) 0.097(4) -0.021(2) 0.005(3) 0.005(2)
C59 0.0215(19) 0.0313(18) 0.100(3) -0.040(2) -0.0101(19) 0.0054(14)
C60 0.0255(18) 0.074(3) 0.074(2) 0.015(2) -0.0036(19) -0.0010(19)
C61 0.031(2) 0.072(3) 0.073(3) 0.004(2) -0.0129(18) 0.0027(19)
C62 0.0223(18) 0.045(2) 0.085(3) -0.0260(19) -0.0112(17) 0.0062(15)
C64 0.031(3) 0.246(10) 0.130(5) 0.013(6) -0.004(3) 0.010(4)
C65 0.032(3) 0.128(5) 0.090(4) 0.038(3) 0.000(2) 0.006(3)
C66 0.030(3) 0.162(7) 0.110(4) 0.041(5) 0.001(3) 0.003(3)
C67 0.057(3) 0.172(7) 0.146(5) 0.059(5) -0.003(3) 0.020(4)
C68 0.067(4) 0.176(8) 0.153(6) 0.069(6) 0.016(4) -0.004(4)
C69 0.030(3) 0.072(3) 0.146(6) 0.024(3) -0.028(3) 0.002(2)
C70 0.085(3) 0.041(2) 0.130(5) -0.028(3) -0.028(3) -0.013(2)
C71 0.098(4) 0.040(3) 0.134(4) -0.033(3) -0.014(3) -0.014(2)
C72 0.028(2) 0.074(3) 0.114(4) 0.035(3) 0.005(3) 0.003(2)
C73 0.038(3) 0.229(9) 0.101(4) -0.026(5) -0.005(3) 0.008(4)
C76 0.057(3) 0.212(9) 0.077(4) -0.031(4) -0.008(3) 0.022(4)
C77 0.046(3) 0.162(6) 0.106(4) 0.018(4) -0.013(3) -0.025(3)

loop_
_atom_type_symbol
_atom_type_description
_atom_type_scat_dispersion_real
_atom_type_scat_dispersion_imag
_atom_type_scat_source
C C 0.0033 0.0016 'International Tables Vol C Tables 4.2.6.8 and 6.1.1.4'
H H 0.0000 0.0000 'International Tables Vol C Tables 4.2.6.8 and 6.1.1.4'
Cd Cd -0.8075 1.2024 'International Tables Vol C Tables 4.2.6.8 and 6.1.1.4'
N N 0.0061 0.0033 'International Tables Vol C Tables 4.2.6.8 and 6.1.1.4'
O O 0.0106 0.0060 'International Tables Vol C Tables 4.2.6.8 and 6.1.1.4'

loop_
_geom_angle_atom_site_label_1
_geom_angle_atom_site_label_2
_geom_angle_atom_site_label_3
_geom_angle
_geom_angle_site_symmetry_1
_geom_angle_site_symmetry_3
N6 Cd1 N5 172.40(13) . .
N6 Cd1 O3 96.62(13) . .
N5 Cd1 O3 90.87(13) . .
N6 Cd1 O1 88.85(11) . .
N5 Cd1 O1 85.97(11) . .
O3 Cd1 O1 142.84(11) . .
N6 Cd1 O4 88.11(15) . .
N5 Cd1 O4 86.32(13) . .
O3 Cd1 O4 126.84(9) . .
O1 Cd1 O4 89.93(11) . .
N6 Cd1 O2 87.87(15) . .
N5 Cd1 O2 93.67(13) . .
O3 Cd1 O2 88.65(10) . .
O1 Cd1 O2 54.74(11) . .
O4 Cd1 O2 144.50(9) . .
N6 Cd1 O4 87.52(12) . 3_766
N5 Cd1 O4 96.01(11) . 3_766
O3 Cd1 O4 52.54(10) . 3_766
O1 Cd1 O4 164.58(11) . 3_766
O4 Cd1 O4 74.98(11) . 3_766
O2 Cd1 O4 139.98(11) . 3_766
N6 Cd1 C35 87.76(14) . .
N5 Cd1 C35 90.28(13) . .
O3 Cd1 C35 115.10(13) . .
O1 Cd1 C35 28.14(14) . .
O4 Cd1 C35 117.98(13) . .
O2 Cd1 C35 26.60(14) . .
O4 Cd1 C35 166.04(14) 3_766 .
N7 Cd2 N8 172.80(15) . 1_545
N7 Cd2 O8 85.88(14) . .
N8 Cd2 O8 91.99(13) 1_545 .
N7 Cd2 O7 88.57(12) . .
N8 Cd2 O7 97.42(13) 1_545 .
O8 Cd2 O7 140.25(12) . .
N7 Cd2 O5 95.29(14) . .
N8 Cd2 O5 88.93(15) 1_545 .
O8 Cd2 O5 53.47(13) . .
O7 Cd2 O5 88.06(11) . .
N7 Cd2 O6 85.76(11) . 3_756
N8 Cd2 O6 87.40(13) 1_545 3_756
O8 Cd2 O6 91.06(12) . 3_756
O7 Cd2 O6 127.75(9) . 3_756
O5 Cd2 O6 144.18(11) . 3_756
N7 Cd2 O6 92.02(11) . .
N8 Cd2 O6 88.40(10) 1_545 .
O8 Cd2 O6 166.07(13) . .
O7 Cd2 O6 53.29(10) . .
O5 Cd2 O6 140.46(13) . .
O6 Cd2 O6 75.05(12) 3_756 .
N7 Cd2 C69 91.53(15) . .
N8 Cd2 C69 89.65(16) 1_545 .
O8 Cd2 C69 26.96(17) . .
O7 Cd2 C69 114.26(18) . .
O5 Cd2 C69 26.54(17) . .
O6 Cd2 C69 117.78(18) 3_756 .
O6 Cd2 C69 166.93(18) . .
C35 O1 Cd1 92.4(2) . .
C35 O2 Cd1 90.7(3) . .
C28 O3 Cd1 97.6(2) . .
C28 O4 Cd1 161.6(3) 3_766 .
C28 O4 Cd1 87.5(2) 3_766 3_766
Cd1 O4 Cd1 105.02(11) . 3_766
C69 O5 Cd2 92.0(4) . .
C59 O6 Cd2 160.4(2) . 3_756
C59 O6 Cd2 91.4(2) . .
Cd2 O6 Cd2 104.96(12) 3_756 .
C59 O7 Cd2 95.7(3) . .
C69 O8 Cd2 91.6(3) . .
C47 N5 C56 116.3(4) . .
C47 N5 Cd1 120.8(3) . .
C56 N5 Cd1 122.3(3) . .
C11 N6 C21 109.2(5) . .
C11 N6 Cd1 130.8(3) . .
C21 N6 Cd1 114.4(3) . .
C58 N7 C57 115.9(4) . .
C58 N7 Cd2 125.6(3) . .
C57 N7 Cd2 118.5(3) . .
C71 N8 C70 116.3(4) . .
C71 N8 Cd2 122.1(4) . 1_565
C70 N8 Cd2 121.6(3) . 1_565
C14 C1 C9 119.6(4) . .
C14 C1 C3 120.9(5) . .
C9 C1 C3 119.4(4) . .
C16 C2 C13 120.5(4) . .
C16 C2 C4 120.7(5) . .
C13 C2 C4 118.7(4) . .
C3 C3 C6 122.2(2) 2_655 .
C3 C3 C1 122.7(2) 2_655 .
C6 C3 C1 115.1(4) . .
C10 C4 C7 118.0(4) . .
C10 C4 C2 121.9(4) . .
C7 C4 C2 120.1(4) . .
C15 C5 C20 109.1(5) . .
C15 C5 C8 126.5(5) . .
C20 C5 C8 122.1(4) . .
C18 C6 C12 115.7(4) . .
C18 C6 C3 121.9(5) . .
C12 C6 C3 122.5(5) . .
C4 C7 C70 117.6(5) . .
C4 C7 H7 121.2 . .
C70 C7 H7 121.2 . .
C17 C8 C19 118.8(4) . .
C17 C8 C5 121.2(5) . .
C19 C8 C5 119.7(5) . .
C16 C9 C1 120.2(5) . .
C16 C9 H9 119.9 . .
C1 C9 H9 119.9 . .
C71 C10 C4 118.6(6) . .
C71 C10 H10 120.7 . .
C4 C10 H10 120.7 . .
N6 C11 C15 126.8(5) . .
N6 C11 H11 116.6 . .
C15 C11 H11 116.6 . .
C6 C12 C17 123.3(5) . .
C6 C12 H12 118.3 . .
C17 C12 H12 118.3 . .
C14 C13 C2 120.5(5) . .
C14 C13 H13 119.7 . .
C2 C13 H13 119.7 . .
C13 C14 C1 118.9(5) . .
C13 C14 H14 120.5 . .
C1 C14 H14 120.5 . .
C5 C15 C11 123.3(5) . .
C5 C15 H15 118.4 . .
C11 C15 H15 118.4 . .
C2 C16 C9 119.8(5) . .
C2 C16 H16 120.1 . .
C9 C16 H16 120.1 . .
C8 C17 C12 120.5(5) . .
C8 C17 H17 119.7 . .
C12 C17 H17 119.7 . .
C6 C18 C19 122.2(5) . .
C6 C18 H18 118.9 . .
C19 C18 H18 118.9 . .
C18 C19 C8 119.3(5) . .
C18 C19 H19 120.3 . .
C8 C19 H19 120.3 . .
C21 C20 C5 122.7(6) . .
C21 C20 H20 118.6 . .
C5 C20 H20 118.6 . .
C20 C21 N6 118.0(6) . .
C20 C21 H21 121.0 . .
N6 C21 H21 121.0 . .
C22 C22 C23 117.1(5) 2_756 .
C22 C22 C77 111.4(4) 2_756 .
C23 C22 C77 120.5(4) . .
C29 C23 C22 126.2(4) . .
C29 C23 H23 116.9 . .
C22 C23 H23 116.9 . .
O4 C28 O3 121.6(3) 3_766 .
O4 C28 C29 118.2(3) 3_766 .
O3 C28 C29 120.1(3) . .
C23 C29 C76 107.5(4) . .
C23 C29 C28 126.2(4) . .
C76 C29 C28 119.4(4) . .
C30 C30 C31 118.8(6) 3_666 .
C30 C30 C34 118.6(5) 3_666 .
C31 C30 C34 121.8(5) . .
C32 C31 C30 120.8(5) . .
C32 C31 H31 119.6 . .
C30 C31 H31 119.6 . .
C31 C32 C33 119.7(4) . .
C31 C32 C35 120.9(5) . .
C33 C32 C35 119.3(4) . .
C34 C33 C32 121.2(5) 3_666 .
C34 C33 H33 119.4 3_666 .
C32 C33 H33 119.4 . .
C33 C34 C30 120.0(5) 3_666 .
C33 C34 H34 120.0 3_666 .
C30 C34 H34 120.0 . .
O2 C35 O1 122.1(4) . .
O2 C35 C32 121.4(5) . .
O1 C35 C32 116.3(4) . .
O2 C35 Cd1 62.7(2) . .
O1 C35 Cd1 59.5(2) . .
C32 C35 Cd1 173.5(4) . .
C51 C36 C48 118.2(4) . .
C51 C36 C37 120.6(5) . .
C48 C36 C37 121.3(5) . .
C37 C37 C38 121.1(2) 2_656 .
C37 C37 C36 121.0(2) 2_656 .
C38 C37 C36 117.9(4) . .
C50 C38 C49 115.1(5) . .
C50 C38 C37 125.5(5) . .
C49 C38 C37 118.9(5) . .
C53 C39 C55 116.2(5) . .
C53 C39 C40 121.8(5) . .
C55 C39 C40 122.0(4) . .
C44 C40 C45 116.4(4) . .
C44 C40 C39 123.3(4) . .
C45 C40 C39 120.2(4) . .
C42 C41 C46 116.1(4) . .
C42 C41 C43 122.0(5) . .
C46 C41 C43 121.7(4) . .
C41 C42 C58 120.2(5) . .
C41 C42 H42 119.9 . .
C58 C42 H42 119.9 . .
C54 C43 C52 118.1(5) . .
C54 C43 C41 125.1(5) . .
C52 C43 C41 116.8(5) . .
C40 C44 C56 122.4(4) . .
C40 C44 H44 118.8 . .
C56 C44 H44 118.8 . .
C40 C45 C47 118.8(5) . .
C40 C45 H45 120.6 . .
C47 C45 H45 120.6 . .
C41 C46 C57 118.2(5) . .
C41 C46 H46 120.9 . .
C57 C46 H46 120.9 . .
N5 C47 C45 124.5(4) . .
N5 C47 H47 117.7 . .
C45 C47 H47 117.7 . .
C36 C48 C53 117.7(5) . .
C36 C48 H48 121.1 . .
C53 C48 H48 121.1 . .
C52 C49 C38 122.1(6) . .
C52 C49 H49 119.0 . .
C38 C49 H49 119.0 . .
C38 C50 C54 121.0(6) . .
C38 C50 H50 119.5 . .
C54 C50 H50 119.5 . .
C36 C51 C55 121.3(6) . .
C36 C51 H51 119.4 . .
C55 C51 H51 119.4 . .
C49 C52 C43 116.0(6) . .
C49 C52 H52 122.0 . .
C43 C52 H52 122.0 . .
C39 C53 C48 124.0(6) . .
C39 C53 H53 118.0 . .
C48 C53 H53 118.0 . .
C43 C54 C50 126.1(6) . .
C43 C54 H54 116.9 . .
C50 C54 H54 116.9 . .
C39 C55 C51 122.2(6) . .
C39 C55 H55 118.9 . .
C51 C55 H55 118.9 . .
N5 C56 C44 120.9(4) . .
N5 C56 H56 119.6 . .
C44 C56 H56 119.6 . .
N7 C57 C46 121.4(5) . .
N7 C57 H57 119.3 . .
C46 C57 H57 119.3 . .
N7 C58 C42 125.5(5) . .
N7 C58 H58 117.3 . .
C42 C58 H58 117.3 . .
O7 C59 O6 119.3(4) . .
O7 C59 C62 119.6(4) . .
O6 C59 C62 121.0(4) . .
C60 C60 C61 120.2(4) 2_756 .
C60 C60 C64 117.1(5) 2_756 .
C61 C60 C64 121.7(5) . .
C62 C61 C60 122.2(4) . .
C62 C61 H61 118.9 . .
C60 C61 H61 118.9 . .
C61 C62 C73 116.3(4) . .
C61 C62 C59 122.2(4) . .
C73 C62 C59 121.0(4) . .
C73 C64 C60 119.6(6) 2_756 .
C73 C64 H64 120.2 2_756 .
C60 C64 H64 120.2 . .
C65 C65 C66 122.7(6) 3_656 .
C65 C65 C67 117.4(6) 3_656 .
C66 C65 C67 119.4(5) . .
C72 C66 C65 119.3(5) . .
C72 C66 H66 120.3 . .
C65 C66 H66 120.3 . .
C68 C67 C65 120.0(6) 3_656 .
C68 C67 H67 120.0 3_656 .
C65 C67 H67 120.0 . .
C72 C68 C67 117.5(6) . 3_656
C72 C68 H68 121.3 . .
C67 C68 H68 121.3 3_656 .
O5 C69 O8 122.8(5) . .
O5 C69 C72 120.3(6) . .
O8 C69 C72 116.9(5) . .
O5 C69 Cd2 61.5(3) . .
O8 C69 Cd2 61.4(3) . .
C72 C69 Cd2 178.1(5) . .
N8 C70 C7 123.4(5) . .
N8 C70 H70 118.3 . .
C7 C70 H70 118.3 . .
N8 C71 C10 125.5(6) . .
N8 C71 H71 117.3 . .
C10 C71 H71 117.3 . .
C66 C72 C68 121.3(5) . .
C66 C72 C69 119.9(5) . .
C68 C72 C69 117.0(5) . .
C64 C73 C62 121.1(5) 2_756 .
C64 C73 H73 119.4 2_756 .
C62 C73 H73 119.4 . .
C77 C76 C29 121.5(5) 2_756 .
C77 C76 H76 119.2 2_756 .
C29 C76 H76 119.2 . .
C76 C77 C22 116.5(5) 2_756 .
C76 C77 H77 121.7 2_756 .
C22 C77 H77 121.7 . .

loop_
_geom_bond_atom_site_label_1
_geom_bond_atom_site_label_2
_geom_bond_distance
_geom_bond_site_symmetry_2
Cd1 N6 2.304(3) .
Cd1 N5 2.319(3) .
Cd1 O3 2.333(3) .
Cd1 O1 2.346(3) .
Cd1 O4 2.365(3) .
Cd1 O2 2.418(3) .
Cd1 O4 2.547(3) 3_766
Cd1 C35 2.722(4) .
Cd2 N7 2.320(3) .
Cd2 N8 2.333(3) 1_545
Cd2 O8 2.375(3) .
Cd2 O7 2.377(3) .
Cd2 O5 2.377(3) .
Cd2 O6 2.397(4) 3_756
Cd2 O6 2.458(3) .
Cd2 C69 2.704(6) .
O1 C35 1.285(6) .
O2 C35 1.219(6) .
O3 C28 1.243(4) .
O4 C28 1.241(5) 3_766
O4 Cd1 2.547(3) 3_766
O5 C69 1.209(7) .
O6 C59 1.266(5) .
O6 Cd2 2.397(4) 3_756
O7 C59 1.248(5) .
O8 C69 1.226(8) .
N5 C47 1.300(6) .
N5 C56 1.357(5) .
N6 C11 1.204(6) .
N6 C21 1.426(7) .
N7 C58 1.264(6) .
N7 C57 1.371(6) .
N8 C71 1.311(7) .
N8 C70 1.332(7) .
N8 Cd2 2.333(3) 1_565
C1 C14 1.406(6) .
C1 C9 1.424(7) .
C1 C3 1.490(5) .
C2 C16 1.377(6) .
C2 C13 1.413(7) .
C2 C4 1.502(5) .
C3 C3 1.368(10) 2_655
C3 C6 1.482(5) .
C4 C10 1.379(7) .
C4 C7 1.392(7) .
C5 C15 1.264(6) .
C5 C20 1.396(8) .
C5 C8 1.481(6) .
C6 C18 1.365(7) .
C6 C12 1.377(7) .
C7 C70 1.406(6) .
C7 H7 0.9300 .
C8 C17 1.309(7) .
C8 C19 1.427(7) .
C9 C16 1.396(6) .
C9 H9 0.9300 .
C10 C71 1.362(6) .
C10 H10 0.9300 .
C11 C15 1.401(6) .
C11 H11 0.9300 .
C12 C17 1.400(6) .
C12 H12 0.9300 .
C13 C14 1.400(6) .
C13 H13 0.9300 .
C14 H14 0.9300 .
C15 H15 0.9300 .
C16 H16 0.9300 .
C17 H17 0.9300 .
C18 C19 1.392(6) .
C18 H18 0.9300 .
C19 H19 0.9300 .
C20 C21 1.386(7) .
C20 H20 0.9300 .
C21 H21 0.9300 .
C22 C22 1.296(8) 2_756
C22 C23 1.432(6) .
C22 C77 1.450(7) .
C23 C29 1.259(5) .
C23 H23 0.9300 .
C28 O4 1.241(5) 3_766
C28 C29 1.505(5) .
C29 C76 1.406(7) .
C30 C30 1.367(10) 3_666
C30 C31 1.435(6) .
C30 C34 1.445(7) .
C31 C32 1.349(7) .
C31 H31 0.9300 .
C32 C33 1.402(7) .
C32 C35 1.511(6) .
C33 C34 1.334(6) 3_666
C33 H33 0.9300 .
C34 C33 1.334(6) 3_666
C34 H34 0.9300 .
C36 C51 1.336(7) .
C36 C48 1.385(7) .
C36 C37 1.483(5) .
C37 C37 1.386(8) 2_656
C37 C38 1.476(5) .
C38 C50 1.296(7) .
C38 C49 1.464(8) .
C39 C53 1.334(7) .
C39 C55 1.335(7) .
C39 C40 1.517(5) .
C40 C44 1.345(7) .
C40 C45 1.373(6) .
C41 C42 1.356(6) .
C41 C46 1.400(7) .
C41 C43 1.510(6) .
C42 C58 1.371(6) .
C42 H42 0.9300 .
C43 C54 1.230(7) .
C43 C52 1.456(7) .
C44 C56 1.391(6) .
C44 H44 0.9300 .
C45 C47 1.403(6) .
C45 H45 0.9300 .
C46 C57 1.413(6) .
C46 H46 0.9300 .
C47 H47 0.9300 .
C48 C53 1.409(7) .
C48 H48 0.9300 .
C49 C52 1.394(7) .
C49 H49 0.9300 .
C50 C54 1.417(7) .
C50 H50 0.9300 .
C51 C55 1.391(7) .
C51 H51 0.9300 .
C52 H52 0.9300 .
C53 H53 0.9300 .
C54 H54 0.9300 .
C55 H55 0.9300 .
C56 H56 0.9300 .
C57 H57 0.9300 .
C58 H58 0.9300 .
C59 C62 1.506(5) .
C60 C60 1.353(8) 2_756
C60 C61 1.410(5) .
C60 C64 1.448(7) .
C61 C62 1.340(5) .
C61 H61 0.9300 .
C62 C73 1.459(7) .
C64 C73 1.335(7) 2_756
C64 H64 0.9300 .
C65 C65 1.253(10) 3_656
C65 C66 1.442(7) .
C65 C67 1.453(8) .
C66 C72 1.338(8) .
C66 H66 0.9300 .
C67 C68 1.430(8) 3_656
C67 H67 0.9300 .
C68 C72 1.345(8) .
C68 C67 1.430(8) 3_656
C68 H68 0.9300 .
C69 C72 1.540(7) .
C70 H70 0.9300 .
C71 H71 0.9300 .
C73 C64 1.335(7) 2_756
C73 H73 0.9300 .
C76 C77 1.383(7) 2_756
C76 H76 0.9300 .
C77 C76 1.383(7) 2_756
C77 H77 0.9300 .

loop_
_geom_torsion_atom_site_label_1
_geom_torsion_atom_site_label_2
_geom_torsion_atom_site_label_3
_geom_torsion_atom_site_label_4
_geom_torsion
_geom_torsion_site_symmetry_1
_geom_torsion_site_symmetry_4
C14 C1 C3 C3 -55.8(11) . 2_655
C9 C1 C3 C3 126.9(8) . 2_655
C14 C1 C3 C6 124.0(6) . .
C9 C1 C3 C6 -53.3(8) . .
C16 C2 C4 C10 32.9(7) . .
C13 C2 C4 C10 -148.0(5) . .
C16 C2 C4 C7 -148.6(5) . .
C13 C2 C4 C7 30.5(7) . .
C3 C3 C6 C18 -55.4(11) 2_655 .
C1 C3 C6 C18 124.8(6) . .
C3 C3 C6 C12 125.9(8) 2_655 .
C1 C3 C6 C12 -53.9(9) . .
C10 C4 C7 C70 -6.1(7) . .
C2 C4 C7 C70 175.4(4) . .
C15 C5 C8 C17 40.1(11) . .
C20 C5 C8 C17 -120.8(7) . .
C15 C5 C8 C19 -147.1(7) . .
C20 C5 C8 C19 52.0(11) . .
C14 C1 C9 C16 5.8(8) . .
C3 C1 C9 C16 -176.9(5) . .
C7 C4 C10 C71 7.8(7) . .
C2 C4 C10 C71 -173.7(5) . .
C21 N6 C11 C15 27.2(10) . .
Cd1 N6 C11 C15 178.7(5) . .
C18 C6 C12 C17 2.6(9) . .
C3 C6 C12 C17 -178.6(5) . .
C16 C2 C13 C14 4.2(8) . .
C4 C2 C13 C14 -174.9(5) . .
C2 C13 C14 C1 0.5(8) . .
C9 C1 C14 C13 -5.4(7) . .
C3 C1 C14 C13 177.3(5) . .
C20 C5 C15 C11 -24.1(10) . .
C8 C5 C15 C11 172.9(7) . .
N6 C11 C15 C5 0.6(13) . .
C13 C2 C16 C9 -3.9(8) . .
C4 C2 C16 C9 175.2(5) . .
C1 C9 C16 C2 -1.1(8) . .
C19 C8 C17 C12 0.4(10) . .
C5 C8 C17 C12 173.3(5) . .
C6 C12 C17 C8 -0.4(10) . .
C12 C6 C18 C19 -5.0(10) . .
C3 C6 C18 C19 176.2(6) . .
C6 C18 C19 C8 5.2(11) . .
C17 C8 C19 C18 -2.8(10) . .
C5 C8 C19 C18 -175.7(6) . .
C15 C5 C20 C21 18.6(11) . .
C8 C5 C20 C21 -177.5(7) . .
C5 C20 C21 N6 7.9(13) . .
C11 N6 C21 C20 -29.7(9) . .
Cd1 N6 C21 C20 173.7(6) . .
C22 C22 C23 C29 -12.4(8) 2_756 .
C77 C22 C23 C29 -153.3(6) . .
Cd1 O3 C28 O4 8.9(4) . 3_766
Cd1 O3 C28 C29 -170.7(3) . .
C22 C23 C29 C76 39.2(9) . .
C22 C23 C29 C28 -170.6(5) . .
O4 C28 C29 C23 9.3(7) 3_766 .
O3 C28 C29 C23 -171.2(5) . .
O4 C28 C29 C76 156.4(5) 3_766 .
O3 C28 C29 C76 -24.1(6) . .
C30 C30 C31 C32 -4.5(12) 3_666 .
C34 C30 C31 C32 -173.8(7) . .
C30 C31 C32 C33 -0.9(11) . .
C30 C31 C32 C35 -177.2(6) . .
C31 C32 C33 C34 -0.2(11) . 3_666
C35 C32 C33 C34 176.3(7) . 3_666
C30 C30 C34 C33 11.5(13) 3_666 3_666
C31 C30 C34 C33 -179.2(7) . 3_666
Cd1 O2 C35 O1 1.5(5) . .
Cd1 O2 C35 C32 -174.1(4) . .
Cd1 O1 C35 O2 -1.5(5) . .
Cd1 O1 C35 C32 174.3(4) . .
C31 C32 C35 O2 -179.0(6) . .
C33 C32 C35 O2 4.6(8) . .
C31 C32 C35 O1 5.1(8) . .
C33 C32 C35 O1 -171.3(6) . .
C51 C36 C37 C37 -89.1(9) . 2_656
C48 C36 C37 C37 89.9(9) . 2_656
C51 C36 C37 C38 91.5(7) . .
C48 C36 C37 C38 -89.5(7) . .
C37 C37 C38 C50 118.0(8) 2_656 .
C36 C37 C38 C50 -62.6(8) . .
C37 C37 C38 C49 -70.8(9) 2_656 .
C36 C37 C38 C49 108.6(6) . .
C53 C39 C40 C44 -26.0(8) . .
C55 C39 C40 C44 152.7(6) . .
C53 C39 C40 C45 158.2(6) . .
C55 C39 C40 C45 -23.1(8) . .
C46 C41 C42 C58 11.7(7) . .
C43 C41 C42 C58 -172.9(4) . .
C42 C41 C43 C54 27.6(9) . .
C46 C41 C43 C54 -157.2(6) . .
C42 C41 C43 C52 -149.8(5) . .
C46 C41 C43 C52 25.4(8) . .
C45 C40 C44 C56 6.0(8) . .
C39 C40 C44 C56 -170.0(5) . .
C44 C40 C45 C47 -1.2(8) . .
C39 C40 C45 C47 174.9(4) . .
C42 C41 C46 C57 -13.2(8) . .
C43 C41 C46 C57 171.3(5) . .
C56 N5 C47 C45 8.7(8) . .
Cd1 N5 C47 C45 -162.9(4) . .
C40 C45 C47 N5 -6.6(9) . .
C51 C36 C48 C53 0.2(10) . .
C37 C36 C48 C53 -178.9(6) . .
C50 C38 C49 C52 -12.0(9) . .
C37 C38 C49 C52 175.9(6) . .
C49 C38 C50 C54 8.2(9) . .
C37 C38 C50 C54 179.7(5) . .
C48 C36 C51 C55 3.2(9) . .
C37 C36 C51 C55 -177.8(5) . .
C38 C49 C52 C43 4.7(10) . .
C54 C43 C52 C49 6.9(9) . .
C41 C43 C52 C49 -175.5(5) . .
C55 C39 C53 C48 -4.7(11) . .
C40 C39 C53 C48 174.0(6) . .
C36 C48 C53 C39 0.7(12) . .
C52 C43 C54 C50 -11.6(11) . .
C41 C43 C54 C50 171.0(6) . .
C38 C50 C54 C43 3.7(12) . .
C53 C39 C55 C51 8.1(10) . .
C40 C39 C55 C51 -170.6(6) . .
C36 C51 C55 C39 -7.7(11) . .
C47 N5 C56 C44 -3.6(7) . .
Cd1 N5 C56 C44 167.9(4) . .
C40 C44 C56 N5 -3.8(9) . .
C58 N7 C57 C46 12.5(7) . .
Cd2 N7 C57 C46 -167.8(4) . .
C41 C46 C57 N7 1.5(8) . .
C57 N7 C58 C42 -15.1(7) . .
Cd2 N7 C58 C42 165.2(3) . .
C41 C42 C58 N7 3.0(8) . .
Cd2 O7 C59 O6 -4.9(4) . .
Cd2 O7 C59 C62 172.3(3) . .
Cd2 O6 C59 O7 151.8(6) 3_756 .
Cd2 O6 C59 O7 4.7(3) . .
Cd2 O6 C59 C62 -25.4(9) 3_756 .
Cd2 O6 C59 C62 -172.4(3) . .
C60 C60 C61 C62 -3.8(6) 2_756 .
C64 C60 C61 C62 164.2(6) . .
C60 C61 C62 C73 -10.4(7) . .
C60 C61 C62 C59 176.9(4) . .
O7 C59 C62 C61 176.7(4) . .
O6 C59 C62 C61 -6.2(6) . .
O7 C59 C62 C73 4.3(6) . .
O6 C59 C62 C73 -178.7(5) . .
C60 C60 C64 C73 -18.6(10) 2_756 2_756
C61 C60 C64 C73 173.0(7) . 2_756
C65 C65 C66 C72 -4.3(15) 3_656 .
C67 C65 C66 C72 167.7(7) . .
C65 C65 C67 C68 -12.4(14) 3_656 3_656
C66 C65 C67 C68 175.2(8) . 3_656
Cd2 O5 C69 O8 -3.5(7) . .
Cd2 O5 C69 C72 179.0(5) . .
Cd2 O8 C69 O5 3.5(7) . .
Cd2 O8 C69 C72 -179.0(5) . .
C71 N8 C70 C7 5.4(7) . .
Cd2 N8 C70 C7 -172.8(4) 1_565 .
C4 C7 C70 N8 -0.6(8) . .
C70 N8 C71 C10 -3.6(8) . .
Cd2 N8 C71 C10 174.6(4) 1_565 .
C4 C10 C71 N8 -3.0(9) . .
C65 C66 C72 C68 12.6(12) . .
C65 C66 C72 C69 176.8(6) . .
C67 C68 C72 C66 -7.7(12) 3_656 .
C67 C68 C72 C69 -172.4(7) 3_656 .
O5 C69 C72 C66 174.7(7) . .
O8 C69 C72 C66 -2.9(10) . .
O5 C69 C72 C68 -20.5(10) . .
O8 C69 C72 C68 162.0(7) . .
C61 C62 C73 C64 9.7(10) . 2_756
C59 C62 C73 C64 -177.5(7) . 2_756
C23 C29 C76 C77 -25.5(9) . 2_756
C28 C29 C76 C77 -178.1(6) . 2_756
C22 C22 C77 C76 38.8(8) 2_756 2_756
C23 C22 C77 C76 -178.3(6) . 2_756

loop_
_platon_squeeze_void_nr
_platon_squeeze_void_average_x
_platon_squeeze_void_average_y
_platon_squeeze_void_average_z
_platon_squeeze_void_volume
_platon_squeeze_void_count_electrons
_platon_squeeze_void_content
1 -0.104 0.007 0.859 7723 2231 ' '
